data_7001782
loop_
_publ_author_name
'Won, Dong-Hoon'
'Toganoh, Motoki'
'Uno, Hidemitsu'
'Furuta, Hiroyuki'

_publ_section_title
;
 Pt(II) N-confused porphyrin: An expanded pyrrole that affords a stable
 \p-anion
;
_journal_issue 31
_journal_name_full 'Dalton Transactions'
_journal_page_first 6151
_journal_paper_doi 10.1039/b906018a
_journal_year 2009
_chemical_formula_moiety 'C44 H8 F20 N4 Pt '
_chemical_formula_sum 'C44 H8 F20 N4 Pt'
_chemical_formula_weight 1167.63
_space_group_IT_number 14
_symmetry_cell_setting monoclinic
_symmetry_Int_Tables_number 14
_symmetry_space_group_name_Hall '-P 2ybc'
_symmetry_space_group_name_H-M 'P 1 21/c 1'
_atom_sites_solution_hydrogens geom
_atom_sites_solution_primary direct
_atom_sites_solution_secondary difmap
_cell_angle_alpha 90.00
_cell_angle_beta 114.297(12)
_cell_angle_gamma 90.00
_cell_formula_units_Z 2
_cell_length_a 15.409(15)
_cell_length_b 9.736(8)
_cell_length_c 13.235(13)
_cell_measurement_reflns_used 4597
_cell_measurement_temperature 150(2)
_cell_measurement_theta_max 27.5
_cell_measurement_theta_min 3.1
_cell_volume 1810(3)
_computing_cell_refinement CrystalClear
_computing_data_collection CrystalClear
_computing_data_reduction CrystalStructure
_computing_publication_material 'CrystalStructure 3.8.2'
_computing_structure_refinement SHELXL97
_computing_structure_solution SHELXS97
_diffrn_ambient_temperature 150(2)
_diffrn_detector_area_resol_mean 14.6199
_diffrn_measured_fraction_theta_full 0.987
_diffrn_measured_fraction_theta_max 0.987
_diffrn_measurement_device_type 'Rigaku Mercury-8'
_diffrn_measurement_method \w
_diffrn_radiation_monochromator graphite
_diffrn_radiation_type 'Mo K\a'
_diffrn_radiation_wavelength 0.7107
_diffrn_reflns_av_R_equivalents 0.0583
_diffrn_reflns_av_sigmaI/netI 0.0645
_diffrn_reflns_limit_h_max 19
_diffrn_reflns_limit_h_min -19
_diffrn_reflns_limit_k_max 12
_diffrn_reflns_limit_k_min -12
_diffrn_reflns_limit_l_max 17
_diffrn_reflns_limit_l_min -17
_diffrn_reflns_number 13449
_diffrn_reflns_theta_full 27.50
_diffrn_reflns_theta_max 27.50
_diffrn_reflns_theta_min 3.08
_exptl_absorpt_coefficient_mu 4.025
_exptl_absorpt_correction_T_max 0.670
_exptl_absorpt_correction_T_min 0.396
_exptl_absorpt_correction_type multi-scan
_exptl_absorpt_process_details 'Jacobson, R. (1998) Private communication'
_exptl_crystal_colour purple
_exptl_crystal_density_diffrn 2.143
_exptl_crystal_density_method 'not measured'
_exptl_crystal_description prism
_exptl_crystal_F_000 1116
_exptl_crystal_size_max 0.25
_exptl_crystal_size_mid 0.12
_exptl_crystal_size_min 0.10
_refine_diff_density_max 3.011
_refine_diff_density_min -2.876
_refine_diff_density_rms 0.204
_refine_ls_extinction_coef 0.0122(16)
_refine_ls_extinction_expression Fc^*^=kFc[1+0.001xFc^2^\l^3^/sin(2\q)]^-1/4^
_refine_ls_extinction_method SHELXL
_refine_ls_goodness_of_fit_ref 1.143
_refine_ls_hydrogen_treatment constr
_refine_ls_matrix_type full
_refine_ls_number_parameters 315
_refine_ls_number_reflns 4116
_refine_ls_number_restraints 0
_refine_ls_restrained_S_all 1.143
_refine_ls_R_factor_all 0.0950
_refine_ls_R_factor_gt 0.0756
_refine_ls_shift/su_max 0.000
_refine_ls_shift/su_mean 0.000
_refine_ls_structure_factor_coef Fsqd
_refine_ls_weighting_details 'calc w=1/[\s^2^(Fo^2^)+(0.1286P)^2^+0.0000P] where P=(Fo^2^+2Fc^2^)/3'
_refine_ls_weighting_scheme calc
_refine_ls_wR_factor_gt 0.2024
_refine_ls_wR_factor_ref 0.2347
_reflns_number_gt 2978
_reflns_number_total 4116
_reflns_threshold_expression >2sigma(I)
_cod_data_source_file b906018a.txt
_cod_data_source_block '__PtncpPF'
_cod_original_formula_sum 'C44 H8 F20 N4 Pt '
_cod_database_code 7001782

loop_
_symmetry_equiv_pos_as_xyz
'x, y, z'
'-x, y+1/2, -z+1/2'
'-x, -y, -z'
'x, -y-1/2, z-1/2'

loop_
_atom_site_label
_atom_site_type_symbol
_atom_site_fract_x
_atom_site_fract_y
_atom_site_fract_z
_atom_site_U_iso_or_equiv
_atom_site_adp_type
_atom_site_occupancy
_atom_site_symmetry_multiplicity
_atom_site_calc_flag
_atom_site_refinement_flags
_atom_site_disorder_assembly
_atom_site_disorder_group
Pt1 Pt 0.5000 0.5000 0.5000 0.0479(3) Uani 1 2 d S . .
F1 F 0.1905(5) 0.8595(6) 0.3680(6) 0.0763(17) Uani 1 1 d . . .
F2 F 0.0306(7) 0.9782(7) 0.2188(11) 0.098(3) Uani 1 1 d . A .
F3 F -0.0524(4) 0.8746(8) 0.0090(7) 0.114(3) Uani 1 1 d . . .
F4 F 0.0221(5) 0.6559(8) -0.0499(5) 0.099(2) Uani 1 1 d . A .
F5 F 0.1830(5) 0.5358(7) 0.0964(5) 0.0696(16) Uani 1 1 d . . .
F6 F 0.5630(6) 0.4628(8) 0.1160(6) 0.0758(18) Uani 1 1 d . A .
F7 F 0.6597(8) 0.5093(6) -0.0094(8) 0.085(3) Uani 1 1 d . . .
F8 F 0.8097(6) 0.6852(8) 0.0677(6) 0.100(2) Uani 1 1 d . A .
F9 F 0.8454(5) 0.8362(7) 0.2488(6) 0.0856(19) Uani 1 1 d . . .
F10 F 0.7383(6) 0.7995(7) 0.3647(5) 0.100(2) Uani 1 1 d . A .
N1 N 0.3676(6) 0.5190(7) 0.4971(7) 0.0379(15) Uani 0.50 1 d P A 1
C2 C 0.2400(8) 0.5068(7) 0.5444(9) 0.049(2) Uani 0.50 1 d P A 1
H2 H 0.2025 0.4865 0.5843 0.059 Uiso 0.50 1 calc PR A 1
C3 C 0.2109(6) 0.5697(9) 0.4449(7) 0.062(2) Uani 0.50 1 d P A 1
H3 H 0.1483 0.6022 0.4021 0.075 Uiso 0.50 1 calc PR A 1
N1A N 0.2400(8) 0.5068(7) 0.5444(9) 0.049(2) Uani 0.25 1 d P A 2
H1A H 0.2053 0.4880 0.5814 0.059 Uiso 0.25 1 calc PR A 2
C2A C 0.3676(6) 0.5190(7) 0.4971(7) 0.0379(15) Uani 0.25 1 d P A 2
C3A C 0.2109(6) 0.5697(9) 0.4449(7) 0.062(2) Uani 0.25 1 d P A 2
H3A H 0.1483 0.6022 0.4021 0.075 Uiso 0.25 1 calc PR A 2
N1B N 0.2109(6) 0.5697(9) 0.4449(7) 0.062(2) Uani 0.25 1 d P A 3
H1B H 0.1529 0.5998 0.4053 0.075 Uiso 0.25 1 calc PR A 3
C2B C 0.2400(8) 0.5068(7) 0.5444(9) 0.049(2) Uani 0.25 1 d P A 3
H2B H 0.2025 0.4865 0.5843 0.059 Uiso 0.25 1 calc PR A 3
C3B C 0.3676(6) 0.5190(7) 0.4971(7) 0.0379(15) Uani 0.25 1 d P A 3
N2 N 0.4528(6) 0.5940(7) 0.3495(5) 0.0582(18) Uani 1 1 d . A .
C1 C 0.3404(8) 0.4768(9) 0.5777(9) 0.053(2) Uani 1 1 d . . .
C4 C 0.2903(6) 0.5796(9) 0.4139(7) 0.0546(19) Uani 1 1 d . . .
C5 C 0.2863(6) 0.6369(7) 0.3161(7) 0.0507(19) Uani 1 1 d . A .
C6 C 0.3628(6) 0.6420(7) 0.2871(6) 0.0487(19) Uani 1 1 d . . .
C7 C 0.3621(7) 0.7061(9) 0.1906(7) 0.056(2) Uani 1 1 d . A .
H7 H 0.3085 0.7482 0.1338 0.067 Uiso 1 1 calc R . .
C8 C 0.4496(6) 0.6973(8) 0.1929(6) 0.0504(18) Uani 1 1 d . . .
H8 H 0.4695 0.7323 0.1388 0.061 Uiso 1 1 calc R A .
C9 C 0.5079(6) 0.6248(7) 0.2927(7) 0.0507(18) Uani 1 1 d . A .
C10 C 0.6038(6) 0.5916(8) 0.3243(6) 0.0517(19) Uani 1 1 d . . .
C11 C 0.1908(7) 0.6955(10) 0.2364(8) 0.054(2) Uani 1 1 d . . .
C12 C 0.1498(7) 0.8073(11) 0.2632(10) 0.070(3) Uani 1 1 d . A .
C13 C 0.0676(7) 0.8650(10) 0.1864(10) 0.073(3) Uani 1 1 d . . .
C14 C 0.0265(7) 0.8190(13) 0.0838(10) 0.080(3) Uani 1 1 d . A .
C15 C 0.0636(7) 0.7053(12) 0.0532(9) 0.072(3) Uani 1 1 d . . .
C16 C 0.1471(6) 0.6478(9) 0.1300(8) 0.059(2) Uani 1 1 d . A .
C17 C 0.6505(6) 0.6249(8) 0.2469(7) 0.0516(19) Uani 1 1 d . A .
C18 C 0.6295(7) 0.5552(12) 0.1490(8) 0.061(2) Uani 1 1 d . . .
C19 C 0.6816(8) 0.5817(13) 0.0845(8) 0.073(3) Uani 1 1 d . A .
C20 C 0.7574(8) 0.6741(13) 0.1231(8) 0.071(3) Uani 1 1 d . . .
C21 C 0.7720(8) 0.7461(12) 0.2116(9) 0.073(3) Uani 1 1 d . A .
C22 C 0.7192(8) 0.7259(10) 0.2727(7) 0.068(3) Uani 1 1 d . . .

loop_
_atom_site_aniso_label
_atom_site_aniso_U_11
_atom_site_aniso_U_22
_atom_site_aniso_U_33
_atom_site_aniso_U_23
_atom_site_aniso_U_13
_atom_site_aniso_U_12
Pt1 0.0472(4) 0.0471(4) 0.0421(4) 0.00318(15) 0.0112(3) -0.00083(15)
F1 0.088(4) 0.060(3) 0.092(5) -0.004(3) 0.048(4) 0.001(3)
F2 0.077(5) 0.083(4) 0.144(9) 0.029(5) 0.055(6) 0.036(4)
F3 0.053(3) 0.132(6) 0.137(7) 0.059(5) 0.019(4) 0.027(4)
F4 0.077(4) 0.135(6) 0.060(4) 0.012(4) 0.002(3) -0.004(4)
F5 0.066(4) 0.083(3) 0.045(3) -0.004(3) 0.008(3) 0.006(3)
F6 0.079(5) 0.087(3) 0.052(4) -0.009(3) 0.017(3) -0.011(4)
F7 0.088(6) 0.118(8) 0.050(5) -0.019(3) 0.029(4) -0.009(3)
F8 0.113(5) 0.125(6) 0.081(5) -0.007(4) 0.059(4) -0.003(5)
F9 0.090(4) 0.086(4) 0.083(4) 0.008(3) 0.037(4) -0.017(4)
F10 0.148(6) 0.089(4) 0.083(4) -0.037(3) 0.067(4) -0.056(4)
N1 0.032(3) 0.045(4) 0.034(4) -0.001(3) 0.010(3) -0.003(3)
C2 0.043(5) 0.058(6) 0.044(5) 0.009(3) 0.014(4) -0.004(3)
C3 0.058(5) 0.062(5) 0.055(5) -0.003(4) 0.012(4) -0.011(4)
N1A 0.043(5) 0.058(6) 0.044(5) 0.009(3) 0.014(4) -0.004(3)
C2A 0.032(3) 0.045(4) 0.034(4) -0.001(3) 0.010(3) -0.003(3)
C3A 0.058(5) 0.062(5) 0.055(5) -0.003(4) 0.012(4) -0.011(4)
N1B 0.058(5) 0.062(5) 0.055(5) -0.003(4) 0.012(4) -0.011(4)
C2B 0.043(5) 0.058(6) 0.044(5) 0.009(3) 0.014(4) -0.004(3)
C3B 0.032(3) 0.045(4) 0.034(4) -0.001(3) 0.010(3) -0.003(3)
N2 0.079(5) 0.056(4) 0.035(4) 0.008(3) 0.019(3) 0.002(4)
C1 0.051(5) 0.057(5) 0.041(5) 0.002(4) 0.010(4) -0.005(4)
C4 0.050(4) 0.059(5) 0.052(5) 0.002(4) 0.018(4) -0.008(4)
C5 0.054(4) 0.034(4) 0.057(5) 0.000(3) 0.015(4) 0.004(3)
C6 0.063(5) 0.038(4) 0.036(4) 0.008(3) 0.011(3) 0.014(3)
C7 0.066(5) 0.055(5) 0.043(4) 0.006(4) 0.018(4) -0.002(4)
C8 0.053(4) 0.052(4) 0.044(4) 0.012(3) 0.018(3) 0.003(4)
C9 0.060(5) 0.038(4) 0.055(5) 0.001(3) 0.025(4) -0.005(3)
C10 0.049(4) 0.054(5) 0.043(4) -0.008(4) 0.009(3) -0.010(4)
C11 0.057(5) 0.047(5) 0.051(5) 0.010(4) 0.017(4) 0.005(4)
C12 0.058(5) 0.070(6) 0.085(7) 0.014(5) 0.031(5) 0.006(5)
C13 0.070(6) 0.068(6) 0.098(8) 0.029(6) 0.052(6) 0.022(5)
C14 0.054(5) 0.100(8) 0.080(8) 0.030(7) 0.021(5) 0.025(6)
C15 0.053(5) 0.088(7) 0.064(6) 0.014(5) 0.013(5) -0.002(5)
C16 0.055(5) 0.056(5) 0.064(6) 0.022(4) 0.022(4) 0.008(4)
C17 0.066(5) 0.043(4) 0.041(4) -0.003(3) 0.017(4) 0.005(4)
C18 0.044(5) 0.071(6) 0.054(6) 0.010(5) 0.006(4) 0.007(5)
C19 0.076(6) 0.102(8) 0.043(5) -0.007(5) 0.026(5) 0.008(6)
C20 0.080(7) 0.095(8) 0.051(5) 0.006(5) 0.039(5) -0.015(6)
C21 0.076(7) 0.069(6) 0.065(7) 0.017(5) 0.020(5) -0.008(6)
C22 0.096(7) 0.065(5) 0.049(5) 0.001(4) 0.035(5) -0.008(5)

loop_
_atom_type_symbol
_atom_type_description
_atom_type_scat_dispersion_real
_atom_type_scat_dispersion_imag
_atom_type_scat_source
C C 0.0033 0.0016 'International Tables Vol C Tables 4.2.6.8 and 6.1.1.4'
H H 0.0000 0.0000 'International Tables Vol C Tables 4.2.6.8 and 6.1.1.4'
F F 0.0171 0.0103 'International Tables Vol C Tables 4.2.6.8 and 6.1.1.4'
N N 0.0061 0.0033 'International Tables Vol C Tables 4.2.6.8 and 6.1.1.4'
Pt Pt -1.7033 8.3905 'International Tables Vol C Tables 4.2.6.8 and 6.1.1.4'

loop_
_geom_angle_atom_site_label_1
_geom_angle_atom_site_label_2
_geom_angle_atom_site_label_3
_geom_angle
_geom_angle_site_symmetry_1
_geom_angle_site_symmetry_3
_geom_angle_publ_flag
C3B Pt1 C2A 0.0(6) 3_666 3_666 ?
C3B Pt1 N1 0.0(6) 3_666 3_666 ?
C2A Pt1 N1 0.0(6) 3_666 3_666 ?
C3B Pt1 N1 180.000(1) 3_666 . ?
C2A Pt1 N1 180.000(1) 3_666 . ?
N1 Pt1 N1 180.000(1) 3_666 . ?
C3B Pt1 N2 89.4(3) 3_666 3_666 ?
C2A Pt1 N2 89.4(3) 3_666 3_666 ?
N1 Pt1 N2 89.4(3) 3_666 3_666 ?
N1 Pt1 N2 90.6(3) . 3_666 ?
C3B Pt1 N2 90.6(3) 3_666 . ?
C2A Pt1 N2 90.6(3) 3_666 . ?
N1 Pt1 N2 90.6(3) 3_666 . ?
N1 Pt1 N2 89.4(3) . . ?
N2 Pt1 N2 180.000(1) 3_666 . ?
C1 N1 C4 108.2(8) . . ?
C1 N1 Pt1 126.0(7) . . ?
C4 N1 Pt1 125.7(6) . . ?
C3 C2 C1 105.7(9) . . ?
C3 C2 H2 127.1 . . ?
C1 C2 H2 127.1 . . ?
C2 C3 C4 109.1(8) . . ?
C2 C3 H3 125.4 . . ?
C4 C3 H3 125.4 . . ?
C6 N2 C9 107.1(7) . . ?
C6 N2 Pt1 127.5(6) . . ?
C9 N2 Pt1 125.4(6) . . ?
N1 C1 C10 127.0(10) . 3_666 ?
N1 C1 C2 109.5(9) . . ?
C10 C1 C2 123.4(10) 3_666 . ?
N1 C4 C5 127.6(8) . . ?
N1 C4 C3 107.4(7) . . ?
C5 C4 C3 125.0(8) . . ?
C6 C5 C4 123.9(7) . . ?
C6 C5 C11 119.0(8) . . ?
C4 C5 C11 117.1(8) . . ?
N2 C6 C5 125.9(7) . . ?
N2 C6 C7 109.0(8) . . ?
C5 C6 C7 125.0(7) . . ?
C8 C7 C6 108.4(8) . . ?
C8 C7 H7 125.8 . . ?
C6 C7 H7 125.8 . . ?
C7 C8 C9 107.1(7) . . ?
C7 C8 H8 126.4 . . ?
C9 C8 H8 126.4 . . ?
N2 C9 C10 126.7(8) . . ?
N2 C9 C8 108.4(8) . . ?
C10 C9 C8 124.9(8) . . ?
C1 C10 C9 124.1(9) 3_666 . ?
C1 C10 C17 116.7(8) 3_666 . ?
C9 C10 C17 119.2(7) . . ?
C16 C11 C12 116.7(9) . . ?
C16 C11 C5 120.7(9) . . ?
C12 C11 C5 122.2(9) . . ?
F1 C12 C11 119.3(9) . . ?
F1 C12 C13 119.8(10) . . ?
C11 C12 C13 120.9(11) . . ?
C14 C13 C12 121.8(11) . . ?
C14 C13 F2 120.3(11) . . ?
C12 C13 F2 117.9(12) . . ?
C13 C14 F3 122.2(12) . . ?
C13 C14 C15 119.6(9) . . ?
F3 C14 C15 118.1(11) . . ?
F4 C15 C14 120.5(9) . . ?
F4 C15 C16 120.9(10) . . ?
C14 C15 C16 118.6(10) . . ?
C11 C16 F5 120.5(8) . . ?
C11 C16 C15 122.2(10) . . ?
F5 C16 C15 117.2(9) . . ?
C18 C17 C22 116.3(9) . . ?
C18 C17 C10 122.6(8) . . ?
C22 C17 C10 121.1(7) . . ?
F6 C18 C17 120.3(9) . . ?
F6 C18 C19 119.3(10) . . ?
C17 C18 C19 120.4(10) . . ?
F7 C19 C20 122.0(10) . . ?
F7 C19 C18 118.3(10) . . ?
C20 C19 C18 119.6(9) . . ?
F8 C20 C21 123.1(11) . . ?
F8 C20 C19 117.9(10) . . ?
C21 C20 C19 119.0(10) . . ?
C20 C21 F9 119.0(10) . . ?
C20 C21 C22 121.7(10) . . ?
F9 C21 C22 119.1(11) . . ?
F10 C22 C21 119.8(10) . . ?
F10 C22 C17 117.7(8) . . ?
C21 C22 C17 122.3(9) . . ?

loop_
_geom_bond_atom_site_label_1
_geom_bond_atom_site_label_2
_geom_bond_distance
_geom_bond_site_symmetry_2
_geom_bond_publ_flag
Pt1 C3B 2.034(8) 3_666 ?
Pt1 C2A 2.034(8) 3_666 ?
Pt1 N1 2.034(8) 3_666 ?
Pt1 N1 2.034(8) . ?
Pt1 N2 2.035(7) 3_666 ?
Pt1 N2 2.035(7) . ?
F1 C12 1.364(13) . ?
F2 C13 1.387(13) . ?
F3 C14 1.327(11) . ?
F4 C15 1.336(12) . ?
F5 C16 1.378(12) . ?
F6 C18 1.297(14) . ?
F7 C19 1.344(13) . ?
F8 C20 1.298(11) . ?
F9 C21 1.353(12) . ?
F10 C22 1.337(10) . ?
N1 C1 1.360(14) . ?
N1 C4 1.378(11) . ?
C2 C3 1.350(14) . ?
C2 C1 1.454(16) . ?
C2 H2 0.9500 . ?
C3 C4 1.445(13) . ?
C3 H3 0.9500 . ?
N2 C6 1.371(10) . ?
N2 C9 1.379(11) . ?
C1 C10 1.395(13) 3_666 ?
C4 C5 1.388(12) . ?
C5 C6 1.383(12) . ?
C5 C11 1.526(12) . ?
C6 C7 1.418(11) . ?
C7 C8 1.338(12) . ?
C7 H7 0.9500 . ?
C8 C9 1.440(11) . ?
C8 H8 0.9500 . ?
C9 C10 1.398(12) . ?
C10 C1 1.395(13) 3_666 ?
C10 C17 1.511(12) . ?
C11 C16 1.368(14) . ?
C11 C12 1.375(14) . ?
C12 C13 1.377(13) . ?
C13 C14 1.318(16) . ?
C14 C15 1.381(16) . ?
C15 C16 1.387(12) . ?
C17 C18 1.378(13) . ?
C17 C22 1.381(12) . ?
C18 C19 1.415(14) . ?
C19 C20 1.395(15) . ?
C20 C21 1.303(15) . ?
C21 C22 1.377(14) . ?

loop_
_geom_torsion_atom_site_label_1
_geom_torsion_atom_site_label_2
_geom_torsion_atom_site_label_3
_geom_torsion_atom_site_label_4
_geom_torsion
_geom_torsion_site_symmetry_1
_geom_torsion_site_symmetry_2
_geom_torsion_site_symmetry_3
_geom_torsion_site_symmetry_4
_geom_torsion_publ_flag
N2 Pt1 N1 C1 0.6(8) 3_666 . . . ?
N2 Pt1 N1 C1 -179.4(8) . . . . ?
N2 Pt1 N1 C4 179.1(7) 3_666 . . . ?
N2 Pt1 N1 C4 -0.9(7) . . . . ?
C1 C2 C3 C4 0.3(10) . . . . ?
C3B Pt1 N2 C6 179.9(7) 3_666 . . . ?
C2A Pt1 N2 C6 179.9(7) 3_666 . . . ?
N1 Pt1 N2 C6 179.9(7) 3_666 . . . ?
N1 Pt1 N2 C6 -0.1(7) . . . . ?
C3B Pt1 N2 C9 -2.1(7) 3_666 . . . ?
C2A Pt1 N2 C9 -2.1(7) 3_666 . . . ?
N1 Pt1 N2 C9 -2.1(7) 3_666 . . . ?
N1 Pt1 N2 C9 177.9(7) . . . . ?
C4 N1 C1 C10 178.8(9) . . . 3_666 ?
Pt1 N1 C1 C10 -2.4(14) . . . 3_666 ?
C4 N1 C1 C2 2.0(10) . . . . ?
Pt1 N1 C1 C2 -179.3(5) . . . . ?
C3 C2 C1 N1 -1.4(10) . . . . ?
C3 C2 C1 C10 -178.4(9) . . . 3_666 ?
C1 N1 C4 C5 179.9(9) . . . . ?
Pt1 N1 C4 C5 1.2(13) . . . . ?
C1 N1 C4 C3 -1.7(10) . . . . ?
Pt1 N1 C4 C3 179.5(6) . . . . ?
C2 C3 C4 N1 0.9(10) . . . . ?
C2 C3 C4 C5 179.2(8) . . . . ?
N1 C4 C5 C6 -0.3(14) . . . . ?
C3 C4 C5 C6 -178.3(8) . . . . ?
N1 C4 C5 C11 178.9(8) . . . . ?
C3 C4 C5 C11 0.9(13) . . . . ?
C9 N2 C6 C5 -177.3(7) . . . . ?
Pt1 N2 C6 C5 0.9(12) . . . . ?
C9 N2 C6 C7 -1.1(9) . . . . ?
Pt1 N2 C6 C7 177.2(5) . . . . ?
C4 C5 C6 N2 -0.9(13) . . . . ?
C11 C5 C6 N2 179.9(8) . . . . ?
C4 C5 C6 C7 -176.6(8) . . . . ?
C11 C5 C6 C7 4.3(12) . . . . ?
N2 C6 C7 C8 0.3(10) . . . . ?
C5 C6 C7 C8 176.7(8) . . . . ?
C6 C7 C8 C9 0.5(10) . . . . ?
C6 N2 C9 C10 -178.1(8) . . . . ?
Pt1 N2 C9 C10 3.6(12) . . . . ?
C6 N2 C9 C8 1.4(9) . . . . ?
Pt1 N2 C9 C8 -176.9(5) . . . . ?
C7 C8 C9 N2 -1.2(10) . . . . ?
C7 C8 C9 C10 178.3(8) . . . . ?
N2 C9 C10 C1 -1.7(13) . . . 3_666 ?
C8 C9 C10 C1 178.9(8) . . . 3_666 ?
N2 C9 C10 C17 175.5(7) . . . . ?
C8 C9 C10 C17 -3.9(12) . . . . ?
C6 C5 C11 C16 57.2(12) . . . . ?
C4 C5 C11 C16 -122.0(10) . . . . ?
C6 C5 C11 C12 -115.5(10) . . . . ?
C4 C5 C11 C12 65.3(12) . . . . ?
C16 C11 C12 F1 -179.8(9) . . . . ?
C5 C11 C12 F1 -6.8(14) . . . . ?
C16 C11 C12 C13 1.6(15) . . . . ?
C5 C11 C12 C13 174.6(9) . . . . ?
F1 C12 C13 C14 179.1(10) . . . . ?
C11 C12 C13 C14 -2.3(16) . . . . ?
F1 C12 C13 F2 1.9(14) . . . . ?
C11 C12 C13 F2 -179.5(9) . . . . ?
C12 C13 C14 F3 -179.5(10) . . . . ?
F2 C13 C14 F3 -2.3(17) . . . . ?
C12 C13 C14 C15 3.5(17) . . . . ?
F2 C13 C14 C15 -179.3(10) . . . . ?
C13 C14 C15 F4 179.0(10) . . . . ?
F3 C14 C15 F4 1.8(16) . . . . ?
C13 C14 C15 C16 -4.1(16) . . . . ?
F3 C14 C15 C16 178.8(9) . . . . ?
C12 C11 C16 F5 -179.6(9) . . . . ?
C5 C11 C16 F5 7.3(14) . . . . ?
C12 C11 C16 C15 -2.3(14) . . . . ?
C5 C11 C16 C15 -175.4(9) . . . . ?
F4 C15 C16 C11 -179.5(9) . . . . ?
C14 C15 C16 C11 3.6(15) . . . . ?
F4 C15 C16 F5 -2.1(14) . . . . ?
C14 C15 C16 F5 -179.1(10) . . . . ?
C1 C10 C17 C18 106.5(10) 3_666 . . . ?
C9 C10 C17 C18 -70.9(11) . . . . ?
C1 C10 C17 C22 -71.8(11) 3_666 . . . ?
C9 C10 C17 C22 110.8(10) . . . . ?
C22 C17 C18 F6 -177.0(9) . . . . ?
C10 C17 C18 F6 4.6(15) . . . . ?
C22 C17 C18 C19 4.3(14) . . . . ?
C10 C17 C18 C19 -174.1(9) . . . . ?
F6 C18 C19 F7 0.0(16) . . . . ?
C17 C18 C19 F7 178.8(9) . . . . ?
F6 C18 C19 C20 -175.7(10) . . . . ?
C17 C18 C19 C20 3.0(16) . . . . ?
F7 C19 C20 F8 -2.7(17) . . . . ?
C18 C19 C20 F8 172.9(11) . . . . ?
F7 C19 C20 C21 176.6(11) . . . . ?
C18 C19 C20 C21 -7.8(17) . . . . ?
F8 C20 C21 F9 -0.5(18) . . . . ?
C19 C20 C21 F9 -179.8(9) . . . . ?
F8 C20 C21 C22 -175.7(11) . . . . ?
C19 C20 C21 C22 5.0(18) . . . . ?
C20 C21 C22 F10 178.2(10) . . . . ?
F9 C21 C22 F10 3.0(16) . . . . ?
C20 C21 C22 C17 2.7(18) . . . . ?
F9 C21 C22 C17 -172.5(8) . . . . ?
C18 C17 C22 F10 177.1(9) . . . . ?
C10 C17 C22 F10 -4.4(14) . . . . ?
C18 C17 C22 C21 -7.3(15) . . . . ?
C10 C17 C22 C21 171.1(9) . . . . ?
